data_7226393
loop_
_publ_author_name
'Delgado, Fernando S.'
'Lorenzo-Lu\'is, Pablo'
'Pas\'an, Jorge'
'Ca\~nadillas-Delgado, Laura'
'Fabelo, Oscar'
'Hern\'andez-Molina, Mar\'ia'
'Lozano-Gorr\'in, Antonio D.'
'Lloret, Francesc'
'Julve, Miguel'
'Ruiz-P\'erez, Catalina'

_publ_section_title
;
 Crystal growth and structural remarks on malonate-based lanthanide
 coordination polymers
;
_journal_issue 40
_journal_name_full CrystEngComm
_journal_page_first 7831
_journal_paper_doi 10.1039/C6CE01360K
_journal_volume 18
_journal_year 2016
_chemical_formula_sum 'C9 H18 O18 Sm2'
_chemical_formula_weight 714.93
_chemical_name_systematic
;
 ?
;
_space_group_IT_number 15
_symmetry_cell_setting monoclinic
_symmetry_Int_Tables_number 15
_symmetry_space_group_name_Hall '-C 2yc'
_symmetry_space_group_name_H-M 'C 1 2/c 1'
_atom_sites_solution_hydrogens geom
_atom_sites_solution_primary direct
_atom_sites_solution_secondary difmap
_audit_creation_method SHELXL-97
_audit_update_record
;
2016-04-19 deposited with the CCDC.
2016-08-26 downloaded from the CCDC.
;
_cell_angle_alpha 90.00
_cell_angle_beta 127.549(13)
_cell_angle_gamma 90.00
_cell_formula_units_Z 4
_cell_length_a 17.150(2)
_cell_length_b 12.284(2)
_cell_length_c 11.144(2)
_cell_measurement_reflns_used 8232
_cell_measurement_temperature 293(2)
_cell_measurement_theta_max 29.99
_cell_measurement_theta_min 2.23
_cell_volume 1861.3(6)
_computing_cell_refinement 'Dirax/lsq (Duisenberg & Schreurs, 1989-2000)'
_computing_data_collection 'Collect (Nonius BV, 1997-2000)'
_computing_data_reduction 'EvalCCD (Duisenberg & Schreurs 1990-2000)'
_computing_molecular_graphics 'Ortep-3 for Windows (Farrugia, 1997)'
_computing_publication_material 'WinGX publication routines (Farrugia, 1999)'
_computing_structure_refinement 'SHELXL-97 (Sheldrick, 1997)'
_computing_structure_solution 'SHELXS-97 (Sheldrick, 1997)'
_diffrn_ambient_temperature 293(2)
_diffrn_detector 'CCD plate'
_diffrn_detector_area_resol_mean 9
_diffrn_measured_fraction_theta_full 0.997
_diffrn_measured_fraction_theta_max 0.997
_diffrn_measurement_device '95mm CCD camera on \k-goniostat'
_diffrn_measurement_device_type KappaCCD
_diffrn_measurement_method 'CCD rotation images, thick slices'
_diffrn_radiation_monochromator 'horizonally mounted graphite crystal'
_diffrn_radiation_probe x-ray
_diffrn_radiation_source 'fine-focus sealed tube'
_diffrn_radiation_type Mok\a
_diffrn_radiation_wavelength 0.71073
_diffrn_reflns_av_R_equivalents 0.0525
_diffrn_reflns_av_sigmaI/netI 0.0431
_diffrn_reflns_limit_h_max 20
_diffrn_reflns_limit_h_min -24
_diffrn_reflns_limit_k_max 17
_diffrn_reflns_limit_k_min -15
_diffrn_reflns_limit_l_max 15
_diffrn_reflns_limit_l_min -15
_diffrn_reflns_number 8232
_diffrn_reflns_theta_full 29.99
_diffrn_reflns_theta_max 29.99
_diffrn_reflns_theta_min 2.23
_diffrn_source 'Enraf Nonius FR590'
_exptl_absorpt_coefficient_mu 6.339
_exptl_absorpt_correction_T_max 0.441
_exptl_absorpt_correction_T_min 0.258
_exptl_absorpt_correction_type multi-scan
_exptl_absorpt_process_details
;
 R.H. Blessing, Acta Cryst. (1995), A51, 33-38
;
_exptl_crystal_colour colorless
_exptl_crystal_density_diffrn 2.551
_exptl_crystal_density_method 'not measured'
_exptl_crystal_description needle
_exptl_crystal_F_000 1360
_exptl_crystal_size_max 0.5
_exptl_crystal_size_mid 0.1
_exptl_crystal_size_min 0.05
_refine_diff_density_max 1.147
_refine_diff_density_min -2.334
_refine_diff_density_rms 0.436
_refine_ls_extinction_method none
_refine_ls_goodness_of_fit_ref 1.160
_refine_ls_hydrogen_treatment mixed
_refine_ls_matrix_type full
_refine_ls_number_parameters 144
_refine_ls_number_reflns 2708
_refine_ls_number_restraints 0
_refine_ls_restrained_S_all 1.160
_refine_ls_R_factor_all 0.0430
_refine_ls_R_factor_gt 0.0321
_refine_ls_shift/su_max 0.001
_refine_ls_shift/su_mean 0.000
_refine_ls_structure_factor_coef Fsqd
_refine_ls_weighting_details 'calc w=1/[\s^2^(Fo^2^)+(0.0357P)^2^+16.9536P] where P=(Fo^2^+2Fc^2^)/3'
_refine_ls_weighting_scheme calc
_refine_ls_wR_factor_gt 0.0797
_refine_ls_wR_factor_ref 0.0897
_reflns_number_gt 2366
_reflns_number_total 2708
_reflns_threshold_expression >2sigma(I)
_cod_data_source_file c6ce01360k2.cif
_cod_data_source_block compound2
_cod_depositor_comments 'Adding full bibliography for 7226392--7226395.cif.'
_cod_original_cell_volume 1861.3(5)
_cod_original_sg_symbol_H-M 'C 2/c'
_cod_database_code 7226393

loop_
_symmetry_equiv_pos_as_xyz
'x, y, z'
'-x, y, -z+1/2'
'x+1/2, y+1/2, z'
'-x+1/2, y+1/2, -z+1/2'
'-x, -y, -z'
'x, -y, z-1/2'
'-x+1/2, -y+1/2, -z'
'x+1/2, -y+1/2, z-1/2'

loop_
_atom_site_label
_atom_site_type_symbol
_atom_site_fract_x
_atom_site_fract_y
_atom_site_fract_z
_atom_site_U_iso_or_equiv
_atom_site_adp_type
_atom_site_occupancy
_atom_site_symmetry_multiplicity
_atom_site_calc_flag
_atom_site_refinement_flags
Sm1 Sm 0.216808(17) 0.351920(18) 0.12023(3) 0.01323(9) Uani 1 1 d .
O1 O 0.1648(3) 0.3555(3) 0.2745(5) 0.0250(8) Uani 1 1 d .
O2 O 0.2260(3) 0.1683(3) 0.2084(4) 0.0211(7) Uani 1 1 d .
O3 O 0.1287(4) 0.3156(4) 0.4280(5) 0.0306(9) Uani 1 1 d .
O4 O 0.2004(3) 0.0164(3) 0.2849(5) 0.0312(9) Uani 1 1 d .
C1 C 0.1398(4) 0.2889(4) 0.3321(5) 0.0160(9) Uani 1 1 d .
C2 C 0.1189(4) 0.1716(4) 0.2793(7) 0.0216(10) Uani 1 1 d .
C3 C 0.1878(4) 0.1161(4) 0.2569(5) 0.0170(9) Uani 1 1 d .
O11 O 0.0510(3) 0.2575(3) -0.0589(4) 0.0241(8) Uani 1 1 d .
O12 O 0.1595(2) 0.2096(3) -0.0917(4) 0.0192(7) Uani 1 1 d .
C11 C 0.0757(3) 0.2010(4) -0.1242(5) 0.0150(8) Uani 1 1 d .
C12 C 0.0000 0.1251(6) -0.2500 0.0165(12) Uani 1 2 d S
O1W O 0.3750(3) 0.3200(4) 0.3832(4) 0.0262(8) Uani 1 1 d .
O2W O 0.0858(4) 0.4948(4) 0.0091(7) 0.0480(14) Uani 1 1 d .
O3W O 0.1819(4) 0.4368(4) -0.1103(5) 0.0368(11) Uani 1 1 d .
H2 H 0.054(5) 0.167(5) 0.185(7) 0.013(14) Uiso 1 1 d .
H11 H 0.029(4) 0.074(5) -0.289(7) 0.019(15) Uiso 1 1 d .
H1 H 0.119(5) 0.126(6) 0.364(8) 0.029(18) Uiso 1 1 d .

loop_
_atom_site_aniso_label
_atom_site_aniso_U_11
_atom_site_aniso_U_22
_atom_site_aniso_U_33
_atom_site_aniso_U_23
_atom_site_aniso_U_13
_atom_site_aniso_U_12
Sm1 0.01747(13) 0.01140(13) 0.01582(13) -0.00020(8) 0.01271(10) -0.00034(9)
O1 0.045(2) 0.0144(18) 0.035(2) -0.0010(14) 0.034(2) -0.0007(16)
O2 0.031(2) 0.0165(17) 0.0249(18) 0.0035(14) 0.0215(17) 0.0056(15)
O3 0.054(3) 0.025(2) 0.032(2) -0.0012(17) 0.036(2) 0.0005(19)
O4 0.042(2) 0.0126(17) 0.045(2) 0.0058(16) 0.030(2) 0.0064(17)
C1 0.022(2) 0.015(2) 0.017(2) 0.0001(17) 0.0152(19) 0.0019(18)
C2 0.031(3) 0.017(2) 0.029(3) -0.0015(19) 0.025(2) -0.001(2)
C3 0.022(2) 0.012(2) 0.0139(19) -0.0014(16) 0.0095(18) -0.0001(18)
O11 0.0176(17) 0.032(2) 0.0229(17) -0.0062(15) 0.0124(15) 0.0011(15)
O12 0.0151(16) 0.0263(19) 0.0169(15) -0.0011(14) 0.0101(14) -0.0012(14)
C11 0.015(2) 0.017(2) 0.0103(18) 0.0020(16) 0.0068(16) 0.0013(17)
C12 0.015(3) 0.017(3) 0.015(3) 0.000 0.008(2) 0.000
O1W 0.0223(19) 0.034(2) 0.0213(18) 0.0053(16) 0.0129(16) -0.0023(16)
O2W 0.052(3) 0.032(3) 0.090(4) 0.026(3) 0.058(3) 0.018(2)
O3W 0.066(3) 0.025(2) 0.047(3) 0.0156(19) 0.049(3) 0.019(2)

loop_
_atom_type_symbol
_atom_type_description
_atom_type_scat_dispersion_real
_atom_type_scat_dispersion_imag
_atom_type_scat_source
C C 0.0033 0.0016 'International Tables Vol C Tables 4.2.6.8 and 6.1.1.4'
H H 0.0000 0.0000 'International Tables Vol C Tables 4.2.6.8 and 6.1.1.4'
O O 0.0106 0.0060 'International Tables Vol C Tables 4.2.6.8 and 6.1.1.4'
Sm Sm -0.1638 3.4418 'International Tables Vol C Tables 4.2.6.8 and 6.1.1.4'

loop_
_geom_angle_atom_site_label_1
_geom_angle_atom_site_label_2
_geom_angle_atom_site_label_3
_geom_angle
_geom_angle_site_symmetry_1
_geom_angle_site_symmetry_3
O4 Sm1 O1 92.87(14) 4 .
O4 Sm1 O2 138.93(15) 4 .
O1 Sm1 O2 71.54(12) . .
O4 Sm1 O12 89.41(14) 4 7
O1 Sm1 O12 146.97(13) . 7
O2 Sm1 O12 85.32(13) . 7
O4 Sm1 O3W 78.50(16) 4 .
O1 Sm1 O3W 141.45(14) . .
O2 Sm1 O3W 136.41(14) . .
O12 Sm1 O3W 71.16(13) 7 .
O4 Sm1 O2W 74.38(17) 4 .
O1 Sm1 O2W 74.04(15) . .
O2 Sm1 O2W 131.97(14) . .
O12 Sm1 O2W 137.68(14) 7 .
O3W Sm1 O2W 67.43(15) . .
O4 Sm1 O1W 71.39(15) 4 .
O1 Sm1 O1W 77.00(14) . .
O2 Sm1 O1W 68.17(13) . .
O12 Sm1 O1W 72.56(12) 7 .
O3W Sm1 O1W 132.44(15) . .
O2W Sm1 O1W 133.35(18) . .
O4 Sm1 O11 146.50(15) 4 .
O1 Sm1 O11 80.97(13) . .
O2 Sm1 O11 70.13(13) . .
O12 Sm1 O11 113.52(12) 7 .
O3W Sm1 O11 86.01(15) . .
O2W Sm1 O11 72.26(16) . .
O1W Sm1 O11 137.14(13) . .
O4 Sm1 O12 141.82(13) 4 .
O1 Sm1 O12 124.71(12) . .
O2 Sm1 O12 68.82(12) . .
O12 Sm1 O12 63.43(13) 7 .
O3W Sm1 O12 67.89(13) . .
O2W Sm1 O12 107.05(17) . .
O1W Sm1 O12 119.48(13) . .
O11 Sm1 O12 50.16(11) . .
O4 Sm1 C11 154.00(14) 4 .
O1 Sm1 C11 102.83(14) . .
O2 Sm1 C11 66.65(13) . .
O12 Sm1 C11 88.51(13) 7 .
O3W Sm1 C11 76.31(15) . .
O2W Sm1 C11 90.00(17) . .
O1W Sm1 C11 132.05(14) . .
O11 Sm1 C11 25.02(12) . .
O12 Sm1 C11 25.15(12) . .
C1 O1 Sm1 138.6(3) . .
C3 O2 Sm1 136.9(3) . .
C3 O4 Sm1 158.6(4) . 4_545
O3 C1 O1 123.0(5) . .
O3 C1 C2 117.6(4) . .
O1 C1 C2 119.4(4) . .
C3 C2 C1 118.0(4) . .
O4 C3 O2 123.7(5) . .
O4 C3 C2 115.7(5) . .
O2 C3 C2 120.5(4) . .
C11 O11 Sm1 95.5(3) . .
C11 O12 Sm1 150.2(3) . 7
C11 O12 Sm1 92.9(3) . .
Sm1 O12 Sm1 116.57(13) 7 .
O11 C11 O12 121.3(4) . .
O11 C11 C12 118.4(4) . .
O12 C11 C12 120.2(4) . .
O11 C11 Sm1 59.5(3) . .
O12 C11 Sm1 61.9(2) . .
C12 C11 Sm1 177.8(3) . .
C11 C12 C11 104.1(6) . 2_554

loop_
_geom_bond_atom_site_label_1
_geom_bond_atom_site_label_2
_geom_bond_distance
_geom_bond_site_symmetry_2
Sm1 O4 2.321(4) 4
Sm1 O1 2.371(4) .
Sm1 O2 2.427(4) .
Sm1 O12 2.448(4) 7
Sm1 O3W 2.484(4) .
Sm1 O2W 2.504(5) .
Sm1 O1W 2.532(4) .
Sm1 O11 2.549(4) .
Sm1 O12 2.602(4) .
Sm1 C11 2.946(5) .
O1 C1 1.265(6) .
O2 C3 1.250(6) .
O3 C1 1.239(6) .
O4 C3 1.250(6) .
O4 Sm1 2.321(4) 4_545
C1 C2 1.515(7) .
C2 C3 1.511(7) .
O11 C11 1.252(6) .
O12 C11 1.254(6) .
O12 Sm1 2.448(3) 7
C11 C12 1.518(6) .
C12 C11 1.518(6) 2_554
